data_2201115
loop_
_publ_author_name
'Gravestock, David'
'Dovey, Martin C.'

_publ_section_title
;
 2-[(1-Cyano-1-methylethyl)peroxy]-2-methylpropanenitrile
;
_journal_issue 6
_journal_name_full 'Acta Crystallographica Section E'
_journal_page_first o631
_journal_page_last o633
_journal_paper_doi 10.1107/S1600536802008309
_journal_volume 58
_journal_year 2002
_chemical_formula_iupac 'C8 H12 N2 O2'
_chemical_formula_moiety 'C8 H12 N2 O2'
_chemical_formula_sum 'C8 H12 N2 O2'
_chemical_formula_weight 168.2
_chemical_melting_point 340.0(10)
_chemical_name_systematic
;
2-[(1-Cyano-1-methylethyl)peroxy]-2-methylpropanenitrile
;
_space_group_IT_number 2
_symmetry_cell_setting triclinic
_symmetry_space_group_name_Hall '-P 1'
_symmetry_space_group_name_H-M 'P -1'
_cell_angle_alpha 77.94(6)
_cell_angle_beta 79.17(4)
_cell_angle_gamma 71.29(5)
_cell_formula_units_Z 1
_cell_length_a 5.569(2)
_cell_length_b 6.205(3)
_cell_length_c 7.875(4)
_cell_measurement_reflns_used 25
_cell_measurement_temperature 295(2)
_cell_measurement_theta_max 15
_cell_measurement_theta_min 9
_cell_volume 249.9(2)
_computing_cell_refinement 'COLLECT (Nonius, 1998)'
_computing_data_collection COLLECT
_computing_data_reduction 'XCAD (McArdle, 1995)'
_computing_molecular_graphics 'ORTEP-3 (Farrugia, 1997)'
_computing_publication_material SHELXL97
_computing_structure_refinement 'SHELXL97 (Sheldrick, 1997)'
_computing_structure_solution 'SHELXS97 (Sheldrick, 1997)'
_diffrn_ambient_temperature 295(2)
_diffrn_measured_fraction_theta_full 1
_diffrn_measured_fraction_theta_max 1
_diffrn_measurement_device_type 'Enraf-Nonius CAD-4'
_diffrn_measurement_method \w-2\q
_diffrn_radiation_type MoK\a
_diffrn_radiation_wavelength 0.71069
_diffrn_reflns_av_R_equivalents 0.0234
_diffrn_reflns_limit_h_max 6
_diffrn_reflns_limit_h_min -6
_diffrn_reflns_limit_k_max 7
_diffrn_reflns_limit_k_min -7
_diffrn_reflns_limit_l_max 9
_diffrn_reflns_limit_l_min -1
_diffrn_reflns_number 1088
_diffrn_reflns_theta_full 24.95
_diffrn_reflns_theta_max 24.95
_diffrn_reflns_theta_min 2.67
_diffrn_standards_decay_% 43
_diffrn_standards_interval_time 120
_diffrn_standards_number 3
_exptl_absorpt_coefficient_mu 0.082
_exptl_absorpt_correction_type none
_exptl_crystal_colour colorless
_exptl_crystal_density_diffrn 1.118
_exptl_crystal_density_method 'not measured'
_exptl_crystal_description rectangle
_exptl_crystal_F_000 90
_exptl_crystal_size_max 0.5
_exptl_crystal_size_mid 0.4
_exptl_crystal_size_min 0.2
_refine_diff_density_max 0.266
_refine_diff_density_min -0.381
_refine_ls_extinction_method none
_refine_ls_goodness_of_fit_ref 1.102
_refine_ls_hydrogen_treatment constr
_refine_ls_matrix_type full
_refine_ls_number_parameters 55
_refine_ls_number_reflns 879
_refine_ls_number_restraints 0
_refine_ls_restrained_S_all 1.102
_refine_ls_R_factor_gt 0.0631
_refine_ls_shift/su_max 0
_refine_ls_structure_factor_coef Fsqd
_refine_ls_weighting_details 'calc w = 1/[\s^2^(Fo^2^)+(0.1488P)^2^+0.0774P] where P = (Fo^2^+2Fc^2^)/3'
_refine_ls_weighting_scheme calc
_refine_ls_wR_factor_ref 0.2296
_reflns_number_gt 723
_reflns_number_total 879
_reflns_threshold_expression I>2\s(I)
_cod_data_source_file cv6109.cif
_cod_data_source_block 4
_cod_depositor_comments
;
The following automatic conversions were performed:

'_chemical_melting_point' value '339-341' was changed to '340.0(10)'
- the average value was taken and precision was estimated.

Automatic conversion script
Id: cif_fix_values 1646 2011-03-28 12:23:43Z adriana 

The following automatic conversions were performed:

'_chemical_melting_point' value '339-341' was changed to '340.0(10)'
- the average value was taken and precision was estimated.

Automatic conversion script
Id: cif_fix_values 1715 2011-07-08 13:25:40Z adriana 
;
_cod_database_code 2201115
_cod_database_fobs_code 2201115

loop_
_symmetry_equiv_pos_as_xyz
'x, y, z'
'-x, -y, -z'

loop_
_atom_site_label
_atom_site_fract_x
_atom_site_fract_y
_atom_site_fract_z
_atom_site_U_iso_or_equiv
_atom_site_adp_type
_atom_site_calc_flag
_atom_site_refinement_flags
_atom_site_occupancy
_atom_site_disorder_assembly
_atom_site_disorder_group
_atom_site_type_symbol
C1 0.5481(5) 0.7857(5) 0.3489(4) 0.0575(8) Uani d . 1 . . C
H1A 0.6909 0.6552 0.3239 0.086 Uiso calc R 1 . . H
H1B 0.4545 0.7472 0.4605 0.086 Uiso calc R 1 . . H
H1C 0.609 0.9131 0.3517 0.086 Uiso calc R 1 . . H
C2 0.3734(4) 0.8522(4) 0.2070(3) 0.0430(7) Uani d . 1 . . C
C3 0.2791(5) 0.6516(5) 0.1962(4) 0.0582(8) Uani d . 1 . . C
H3A 0.4229 0.521 0.1729 0.087 Uiso calc R 1 . . H
H3B 0.1745 0.695 0.1035 0.087 Uiso calc R 1 . . H
H3C 0.1803 0.6121 0.3052 0.087 Uiso calc R 1 . . H
C4 0.1519(5) 1.0539(4) 0.2428(3) 0.0548(8) Uani d . 1 . . C
N1 -0.0221(5) 1.2005(4) 0.2775(4) 0.0852(11) Uani d . 1 . . N
O2 0.5333(4) 0.9011(3) 0.0369(2) 0.0605(7) Uani d . 1 . . O

loop_
_atom_site_aniso_label
_atom_site_aniso_U_11
_atom_site_aniso_U_22
_atom_site_aniso_U_33
_atom_site_aniso_U_12
_atom_site_aniso_U_13
_atom_site_aniso_U_23
C1 0.0491(15) 0.0646(17) 0.0544(15) -0.0176(12) 0.0047(11) -0.0087(12)
C2 0.0371(12) 0.0378(12) 0.0458(13) -0.0092(9) 0.0105(9) -0.0058(9)
C3 0.0566(15) 0.0540(16) 0.0641(16) -0.0251(13) 0.0079(12) -0.0101(12)
C4 0.0490(15) 0.0445(14) 0.0571(15) -0.0117(12) 0.0150(11) -0.0010(11)
N1 0.0635(16) 0.0554(16) 0.099(2) 0.0019(13) 0.0363(15) -0.0042(14)
O2 0.0544(12) 0.0512(11) 0.0637(13) -0.0133(9) 0.0122(9) -0.0039(8)

loop_
_atom_type_symbol
_atom_type_description
_atom_type_scat_dispersion_real
_atom_type_scat_dispersion_imag
_atom_type_scat_source
C C 0.0033 0.0016 'International Tables Vol C Tables 4.2.6.8 and 6.1.1.4'
H H 0 0 'International Tables Vol C Tables 4.2.6.8 and 6.1.1.4'
N N 0.0061 0.0033 'International Tables Vol C Tables 4.2.6.8 and 6.1.1.4'
O O 0.0106 0.006 'International Tables Vol C Tables 4.2.6.8 and 6.1.1.4'

loop_
_geom_angle_atom_site_label_1
_geom_angle_atom_site_label_2
_geom_angle_atom_site_label_3
_geom_angle_site_symmetry_1
_geom_angle
C2 C1 H1A . 109.5
C2 C1 H1B . 109.5
H1A C1 H1B . 109.5
C2 C1 H1C . 109.5
H1A C1 H1C . 109.5
H1B C1 H1C . 109.5
C4 C2 O2 . 112.11(18)
C4 C2 C3 . 109.6(2)
O2 C2 C3 . 107.34(19)
C4 C2 C1 . 110.4(2)
O2 C2 C1 . 106.59(18)
C3 C2 C1 . 110.8(2)
C2 C3 H3A . 109.5
C2 C3 H3B . 109.5
H3A C3 H3B . 109.5
C2 C3 H3C . 109.5
H3A C3 H3C . 109.5
H3B C3 H3C . 109.5
N1 C4 C2 . 176.3(2)
O2 O2 C2 2_675 114.5(2)

loop_
_geom_bond_atom_site_label_1
_geom_bond_atom_site_label_2
_geom_bond_site_symmetry_2
_geom_bond_distance
_geom_bond_publ_flag
C1 C2 . 1.525(4) ?
C1 H1A . 0.96 ?
C1 H1B . 0.96 ?
C1 H1C . 0.96 ?
C2 C4 . 1.481(3) ?
C2 O2 . 1.495(3) ?
C2 C3 . 1.521(3) ?
C3 H3A . 0.96 ?
C3 H3B . 0.96 ?
C3 H3C . 0.96 ?
C4 N1 . 1.131(3) ?
O2 O2 2_675 1.214(4) ?

loop_
_geom_torsion_atom_site_label_1
_geom_torsion_atom_site_label_2
_geom_torsion_atom_site_label_3
_geom_torsion_atom_site_label_4
_geom_torsion_site_symmetry_4
_geom_torsion
O2 C2 C4 N1 . 171(5)
C3 C2 C4 N1 . 52(5)
C1 C2 C4 N1 . -71(5)
C4 C2 O2 O2 2_675 4.7(3)
C3 C2 O2 O2 2_675 125.0(3)
C1 C2 O2 O2 2_675 -116.2(3)
